data_4109201
loop_
_publ_author_name
'Michael A. Shestopalov'
'Yuri V. Mironov'
'Konstantin A. Brylev'
'Svetlana G. Kozlova'
'Vladimir E. Fedorov'
'Hartmut Spies'
'Hans-J\"urgen Pietzsch'
'Holger Stephan'
'Gerhard Geipel'
'Gerd Bernhard'

_publ_contact_author_address
;Nikolaev Institute of Inorganic Chemistry,
SB Russian Academy of Sciences,
Akad. Lavrentiev prospekt 3,
Novosibirsk 90,
630090 Russia
;
_publ_contact_author_email fed@che.nsk.su
_publ_contact_author_fax '007 383 3309489'
_publ_contact_author_name 'Prof. Vladimir E. Fedorov'
_publ_contact_author_phone '007 383 3309253'
_publ_section_title
;
 Cluster Core Controlled Reactions of Substitution of Terminal Bromide
 Ligands by Triphenylphosphine in Octahedral Rhenium Chalcobromide
 Complexes
;
_journal_name_full 'Journal of the American Chemical Society'
_journal_page_first 3714
_journal_page_last 3721
_journal_paper_doi 10.1021/ja0668062
_journal_volume 129
_journal_year 2007
_chemical_formula_moiety fac-[{Re6S7Br}(PPh3)3Br3]
_chemical_formula_sum 'C54 H45 Br4 P3 Re6 S7'
_chemical_formula_weight 2448.07
_space_group_IT_number 2
_symmetry_cell_setting triclinic
_symmetry_Int_Tables_number 2
_symmetry_space_group_name_Hall '-P 1'
_symmetry_space_group_name_H-M 'P -1'
_atom_sites_solution_hydrogens geom
_atom_sites_solution_primary direct
_atom_sites_solution_secondary difmap
_audit_creation_method SHELXL-97
_cell_angle_alpha 76.7380(10)
_cell_angle_beta 74.9510(10)
_cell_angle_gamma 67.8530(10)
_cell_formula_units_Z 2
_cell_length_a 11.6455(3)
_cell_length_b 14.8271(4)
_cell_length_c 20.1655(5)
_cell_measurement_reflns_used 7676
_cell_measurement_temperature 293(2)
_cell_measurement_theta_max 30.26
_cell_measurement_theta_min 2.77
_cell_volume 3080.60(14)
_computing_cell_refinement 'SAINT (Bruker, 2004)'
_computing_data_collection 'APEX2 (Bruker, 2004)'
_computing_data_reduction 'SAINT (Bruker, 2004)'
_computing_molecular_graphics 'SHELXTL (Bruker, 2004)'
_computing_publication_material 'SHELXTL (Bruker, 2004)'
_computing_structure_refinement 'SHELXTL (Bruker, 2004)'
_computing_structure_solution 'SHELXTL (Bruker, 2004)'
_diffrn_ambient_temperature 293(2)
_diffrn_detector_area_resol_mean 25
_diffrn_measured_fraction_theta_full 0.957
_diffrn_measured_fraction_theta_max 0.955
_diffrn_measurement_device_type 'Bruker Nonius X8Apex CCD area-detector'
_diffrn_measurement_method '\f scans'
_diffrn_radiation_monochromator graphite
_diffrn_radiation_probe x-ray
_diffrn_radiation_type MoK\a
_diffrn_radiation_wavelength 0.71073
_diffrn_reflns_av_R_equivalents 0.0215
_diffrn_reflns_av_sigmaI/netI 0.0355
_diffrn_reflns_limit_h_max 14
_diffrn_reflns_limit_h_min -12
_diffrn_reflns_limit_k_max 18
_diffrn_reflns_limit_k_min -18
_diffrn_reflns_limit_l_max 24
_diffrn_reflns_limit_l_min -17
_diffrn_reflns_number 21113
_diffrn_reflns_theta_full 25.00
_diffrn_reflns_theta_max 25.68
_diffrn_reflns_theta_min 3.17
_diffrn_source 'fine-focus sealed tube'
_diffrn_standards_decay_% 0
_diffrn_standards_number 0
_exptl_absorpt_coefficient_mu 14.686
_exptl_absorpt_correction_T_max 0.3862
_exptl_absorpt_correction_T_min 0.1774
_exptl_absorpt_correction_type multi-scan
_exptl_absorpt_process_details 'SADABS (Bruker, 2004)'
_exptl_crystal_colour red
_exptl_crystal_density_diffrn 2.639
_exptl_crystal_description prism
_exptl_crystal_F_000 2232
_exptl_crystal_size_max 0.18
_exptl_crystal_size_mid 0.10
_exptl_crystal_size_min 0.08
_refine_diff_density_max 1.860
_refine_diff_density_min -1.853
_refine_diff_density_rms 0.172
_refine_ls_extinction_coef 0
_refine_ls_extinction_method none
_refine_ls_goodness_of_fit_ref 1.080
_refine_ls_hydrogen_treatment constr
_refine_ls_matrix_type full
_refine_ls_number_parameters 559
_refine_ls_number_reflns 11182
_refine_ls_number_restraints 36
_refine_ls_restrained_S_all 1.084
_refine_ls_R_factor_all 0.0471
_refine_ls_R_factor_gt 0.0313
_refine_ls_shift/su_max 0.002
_refine_ls_shift/su_mean 0.000
_refine_ls_structure_factor_coef Fsqd
_refine_ls_weighting_details 'calc w=1/[\s^2^(Fo^2^)+(0.0547P)^2^+8.6175P] where P=(Fo^2^+2Fc^2^)/3'
_refine_ls_weighting_scheme calc
_refine_ls_wR_factor_gt 0.0885
_refine_ls_wR_factor_ref 0.0947
_reflns_number_gt 8395
_reflns_number_total 11182
_reflns_threshold_expression >2\s(I)
_cod_data_source_file ja0668062si20061208_071712_4.cif
_cod_data_source_block compound3
_cod_database_code 4109201

loop_
_symmetry_equiv_pos_as_xyz
'x, y, z'
'-x, -y, -z'

loop_
_atom_site_label
_atom_site_type_symbol
_atom_site_fract_x
_atom_site_fract_y
_atom_site_fract_z
_atom_site_U_iso_or_equiv
_atom_site_adp_type
_atom_site_occupancy
_atom_site_symmetry_multiplicity
_atom_site_calc_flag
_atom_site_refinement_flags
Re1 Re 0.38318(3) 0.82698(2) 0.741619(14) 0.02734(8) Uani 1 1 d .
Re2 Re 0.41520(3) 0.71555(2) 0.650485(14) 0.02587(8) Uani 1 1 d .
Re3 Re 0.43774(3) 0.63664(2) 0.778197(14) 0.02727(8) Uani 1 1 d .
Re4 Re 0.58114(3) 0.79743(2) 0.642232(15) 0.02886(8) Uani 1 1 d .
Re5 Re 0.63584(3) 0.60730(2) 0.680227(15) 0.02916(8) Uani 1 1 d .
Re6 Re 0.60187(3) 0.72038(2) 0.771387(15) 0.03019(9) Uani 1 1 d .
Br4 Br 0.68243(10) 0.90308(7) 0.54747(5) 0.0566(3) Uani 1 1 d .
Br5 Br 0.80791(8) 0.45519(7) 0.63967(5) 0.0546(2) Uani 1 1 d .
Br6 Br 0.72299(9) 0.72833(8) 0.85709(5) 0.0572(3) Uani 1 1 d .
Br7 Br 0.79995(9) 0.68972(7) 0.67258(5) 0.0550(2) Uani 1 1 d .
S1 S 0.54702(18) 0.89636(14) 0.73033(9) 0.0312(4) Uani 1 1 d .
S2 S 0.37321(18) 0.89007(13) 0.62158(9) 0.0310(4) Uani 1 1 d .
S3 S 0.60868(16) 0.68513(12) 0.56151(9) 0.0243(4) Uani 1 1 d .
S4 S 0.47421(17) 0.54101(13) 0.68897(9) 0.0300(4) Uani 1 1 d .
S5 S 0.64821(18) 0.54420(14) 0.80206(10) 0.0317(4) Uani 1 1 d .
S6 S 0.41113(19) 0.74521(15) 0.85689(10) 0.0354(4) Uani 1 1 d .
S7 S 0.23853(17) 0.74273(13) 0.74677(9) 0.0282(4) Uani 1 1 d .
P1 P 0.21829(19) 0.97318(15) 0.79099(10) 0.0352(5) Uani 1 1 d .
P2 P 0.27511(18) 0.73149(15) 0.56919(10) 0.0308(4) Uani 1 1 d .
P3 P 0.3414(2) 0.51771(15) 0.86044(10) 0.0354(5) Uani 1 1 d .
C111 C 0.2693(6) 1.0327(4) 0.8433(3) 0.046(2) Uani 1 1 d G
C112 C 0.2039(6) 1.1315(4) 0.8494(3) 0.069(3) Uani 1 1 d G
H112 H 0.1340 1.1656 0.8285 0.083 Uiso 1 1 calc R
C113 C 0.2429(8) 1.1792(4) 0.8866(4) 0.093(4) Uani 1 1 d G
H113 H 0.1991 1.2452 0.8906 0.111 Uiso 1 1 calc R
C114 C 0.3474(8) 1.1281(6) 0.9177(4) 0.091(4) Uani 1 1 d G
H114 H 0.3735 1.1600 0.9426 0.109 Uiso 1 1 calc R
C115 C 0.4128(6) 1.0293(6) 0.9117(4) 0.095(4) Uani 1 1 d G
H115 H 0.4827 0.9952 0.9325 0.113 Uiso 1 1 calc R
C116 C 0.3738(6) 0.9816(4) 0.8745(4) 0.071(3) Uani 1 1 d G
H116 H 0.4176 0.9156 0.8704 0.086 Uiso 1 1 calc R
C121 C 0.1512(6) 1.0747(4) 0.7276(3) 0.042(2) Uani 1 1 d GU
C122 C 0.0219(5) 1.1225(5) 0.7321(3) 0.073(3) Uani 1 1 d G
H122 H -0.0344 1.1019 0.7687 0.088 Uiso 1 1 calc R
C123 C -0.0232(5) 1.2011(5) 0.6819(4) 0.095(4) Uani 1 1 d GU
H123 H -0.1098 1.2331 0.6850 0.114 Uiso 1 1 calc R
C124 C 0.0609(8) 1.2319(4) 0.6272(3) 0.092(4) Uani 1 1 d G
H124 H 0.0307 1.2845 0.5936 0.110 Uiso 1 1 calc R
C125 C 0.1903(7) 1.1842(5) 0.6227(3) 0.077(3) Uani 1 1 d G
H125 H 0.2466 1.2048 0.5861 0.092 Uiso 1 1 calc R
C126 C 0.2354(5) 1.1055(4) 0.6729(3) 0.057(2) Uani 1 1 d G
H126 H 0.3219 1.0736 0.6698 0.068 Uiso 1 1 calc R
C131 C 0.0910(6) 0.9380(5) 0.8475(3) 0.051(2) Uani 1 1 d G
C132 C 0.0071(6) 0.9197(5) 0.8186(3) 0.061(3) Uani 1 1 d G
H132 H 0.0124 0.9323 0.7708 0.074 Uiso 1 1 calc R
C133 C -0.0848(6) 0.8828(6) 0.8613(4) 0.099(5) Uani 1 1 d G
H133 H -0.1409 0.8706 0.8420 0.119 Uiso 1 1 calc R
C134 C -0.0927(8) 0.8641(7) 0.9328(4) 0.123(5) Uani 1 1 d GU
H134 H -0.1542 0.8394 0.9614 0.147 Uiso 1 1 calc R
C135 C -0.0088(9) 0.8824(7) 0.9617(3) 0.136(6) Uani 1 1 d GU
H135 H -0.0141 0.8698 1.0095 0.163 Uiso 1 1 calc R
C136 C 0.0830(7) 0.9193(6) 0.9190(3) 0.080(3) Uani 1 1 d GU
H136 H 0.1391 0.9315 0.9383 0.096 Uiso 1 1 calc R
C211 C 0.3405(5) 0.7597(4) 0.47664(19) 0.0344(18) Uani 1 1 d G
C212 C 0.3310(5) 0.7105(4) 0.4284(3) 0.051(2) Uani 1 1 d G
H212 H 0.2925 0.6627 0.4430 0.061 Uiso 1 1 calc R
C213 C 0.3790(6) 0.7328(4) 0.3584(2) 0.059(3) Uani 1 1 d G
H213 H 0.3726 0.6999 0.3261 0.071 Uiso 1 1 calc R
C214 C 0.4365(6) 0.8042(5) 0.33654(19) 0.066(3) Uani 1 1 d G
H214 H 0.4686 0.8191 0.2897 0.079 Uiso 1 1 calc R
C215 C 0.4461(5) 0.8533(4) 0.3848(3) 0.053(2) Uani 1 1 d G
H215 H 0.4846 0.9011 0.3702 0.064 Uiso 1 1 calc R
C216 C 0.3981(5) 0.8311(4) 0.4548(2) 0.044(2) Uani 1 1 d G
H216 H 0.4045 0.8640 0.4871 0.053 Uiso 1 1 calc R
C221 C 0.1276(4) 0.8328(4) 0.5920(3) 0.040(2) Uani 1 1 d G
C222 C 0.0317(6) 0.8147(4) 0.6448(3) 0.048(2) Uani 1 1 d G
H222 H 0.0392 0.7505 0.6660 0.057 Uiso 1 1 calc R
C223 C -0.0755(5) 0.8924(6) 0.6659(3) 0.067(3) Uani 1 1 d G
H223 H -0.1397 0.8803 0.7012 0.081 Uiso 1 1 calc R
C224 C -0.0868(5) 0.9882(5) 0.6342(4) 0.090(4) Uani 1 1 d G
H224 H -0.1585 1.0402 0.6483 0.107 Uiso 1 1 calc R
C225 C 0.0092(7) 1.0063(3) 0.5814(4) 0.073(3) Uani 1 1 d G
H225 H 0.0017 1.0705 0.5602 0.088 Uiso 1 1 calc R
C226 C 0.1164(6) 0.9286(4) 0.5603(3) 0.052(2) Uani 1 1 d G
H226 H 0.1806 0.9407 0.5249 0.063 Uiso 1 1 calc R
C231 C 0.2284(5) 0.6269(4) 0.5704(3) 0.0388(19) Uani 1 1 d G
C232 C 0.1084(5) 0.6402(4) 0.5614(3) 0.047(2) Uani 1 1 d G
H232 H 0.0484 0.7030 0.5580 0.057 Uiso 1 1 calc R
C233 C 0.0781(5) 0.5597(5) 0.5575(3) 0.067(3) Uani 1 1 d G
H233 H -0.0022 0.5686 0.5514 0.081 Uiso 1 1 calc R
C234 C 0.1678(7) 0.4658(4) 0.5626(3) 0.073(4) Uani 1 1 d G
H234 H 0.1475 0.4119 0.5599 0.088 Uiso 1 1 calc R
C235 C 0.2878(7) 0.4525(3) 0.5716(3) 0.070(3) Uani 1 1 d G
H235 H 0.3478 0.3897 0.5750 0.084 Uiso 1 1 calc R
C236 C 0.3181(5) 0.5330(4) 0.5755(3) 0.056(2) Uani 1 1 d G
H236 H 0.3984 0.5241 0.5815 0.067 Uiso 1 1 calc R
C311 C 0.2561(5) 0.5553(4) 0.9446(2) 0.042(2) Uani 1 1 d G
C312 C 0.1336(5) 0.5559(5) 0.9731(3) 0.074(3) Uani 1 1 d G
H312 H 0.0902 0.5381 0.9484 0.089 Uiso 1 1 calc R
C313 C 0.0760(5) 0.5831(6) 1.0385(3) 0.078(3) Uani 1 1 d GU
H313 H -0.0059 0.5835 1.0576 0.093 Uiso 1 1 calc R
C314 C 0.1409(6) 0.6097(5) 1.0754(3) 0.075(3) Uani 1 1 d G
H314 H 0.1024 0.6279 1.1192 0.090 Uiso 1 1 calc R
C315 C 0.2634(6) 0.6091(5) 1.0469(3) 0.063(3) Uani 1 1 d G
H315 H 0.3069 0.6269 1.0716 0.076 Uiso 1 1 calc R
C316 C 0.3210(5) 0.5819(5) 0.9815(3) 0.048(2) Uani 1 1 d G
H316 H 0.4029 0.5815 0.9624 0.058 Uiso 1 1 calc R
C321 C 0.2331(5) 0.4938(4) 0.8204(3) 0.041(2) Uani 1 1 d G
C322 C 0.1161(5) 0.5656(4) 0.8148(3) 0.055(2) Uani 1 1 d G
H322 H 0.0915 0.6231 0.8337 0.066 Uiso 1 1 calc R
C323 C 0.0359(4) 0.5512(5) 0.7810(3) 0.072(3) Uani 1 1 d G
H323 H -0.0424 0.5992 0.7772 0.087 Uiso 1 1 calc R
C324 C 0.0726(6) 0.4652(6) 0.7527(3) 0.077(4) Uani 1 1 d G
H324 H 0.0189 0.4556 0.7300 0.092 Uiso 1 1 calc R
C325 C 0.1896(7) 0.3934(5) 0.7583(3) 0.079(3) Uani 1 1 d G
H325 H 0.2141 0.3358 0.7394 0.095 Uiso 1 1 calc R
C326 C 0.2698(5) 0.4077(4) 0.7922(3) 0.053(2) Uani 1 1 d G
H326 H 0.3480 0.3597 0.7959 0.063 Uiso 1 1 calc R
C331 C 0.4559(5) 0.3950(3) 0.8830(3) 0.042(2) Uani 1 1 d G
C332 C 0.5547(5) 0.3507(4) 0.8322(2) 0.049(2) Uani 1 1 d G
H332 H 0.5649 0.3840 0.7872 0.059 Uiso 1 1 calc R
C333 C 0.6384(5) 0.2568(4) 0.8487(3) 0.060(3) Uani 1 1 d G
H333 H 0.7045 0.2272 0.8147 0.072 Uiso 1 1 calc R
C334 C 0.6231(6) 0.2071(3) 0.9160(4) 0.067(3) Uani 1 1 d G
H334 H 0.6791 0.1443 0.9271 0.080 Uiso 1 1 calc R
C335 C 0.5243(6) 0.2513(4) 0.9669(3) 0.065(3) Uani 1 1 d G
H335 H 0.5141 0.2181 1.0119 0.078 Uiso 1 1 calc R
C336 C 0.4406(5) 0.3453(4) 0.9503(2) 0.047(2) Uani 1 1 d G
H336 H 0.3745 0.3749 0.9843 0.056 Uiso 1 1 calc R

loop_
_atom_site_aniso_label
_atom_site_aniso_U_11
_atom_site_aniso_U_22
_atom_site_aniso_U_33
_atom_site_aniso_U_23
_atom_site_aniso_U_13
_atom_site_aniso_U_12
Re1 0.03170(17) 0.02564(16) 0.02613(16) -0.00284(12) -0.00650(13) -0.01121(13)
Re2 0.02947(16) 0.02449(16) 0.02529(15) -0.00154(12) -0.00806(12) -0.01031(13)
Re3 0.03064(16) 0.02701(17) 0.02581(15) 0.00143(12) -0.00815(12) -0.01285(13)
Re4 0.03417(17) 0.02761(17) 0.02702(16) -0.00143(12) -0.00460(13) -0.01522(14)
Re5 0.02871(16) 0.02567(17) 0.03279(17) -0.00207(13) -0.00747(13) -0.00909(13)
Re6 0.03345(17) 0.03257(18) 0.02934(16) -0.00060(13) -0.01091(13) -0.01551(14)
Br4 0.0772(7) 0.0554(6) 0.0427(5) 0.0012(4) 0.0031(5) -0.0430(5)
Br5 0.0414(5) 0.0374(5) 0.0772(7) -0.0169(5) -0.0054(5) -0.0036(4)
Br6 0.0614(6) 0.0772(7) 0.0514(5) -0.0050(5) -0.0273(5) -0.0356(5)
Br7 0.0463(5) 0.0586(6) 0.0625(6) -0.0070(5) -0.0110(5) -0.0210(5)
S1 0.0348(10) 0.0309(10) 0.0297(9) -0.0031(8) -0.0048(8) -0.0148(9)
S2 0.0390(11) 0.0255(10) 0.0290(9) -0.0019(8) -0.0103(8) -0.0104(8)
S3 0.0283(9) 0.0209(9) 0.0247(9) 0.0005(7) -0.0064(7) -0.0108(7)
S4 0.0344(10) 0.0251(10) 0.0312(10) -0.0018(8) -0.0092(8) -0.0102(8)
S5 0.0316(10) 0.0316(10) 0.0342(10) -0.0001(8) -0.0101(8) -0.0136(8)
S6 0.0440(11) 0.0372(11) 0.0287(10) -0.0016(8) -0.0094(9) -0.0179(10)
S7 0.0289(9) 0.0266(10) 0.0303(9) -0.0032(8) -0.0071(8) -0.0102(8)
P1 0.0380(11) 0.0312(11) 0.0357(11) -0.0095(9) 0.0003(9) -0.0131(9)
P2 0.0337(11) 0.0316(11) 0.0306(10) -0.0019(8) -0.0098(9) -0.0139(9)
P3 0.0403(12) 0.0353(12) 0.0337(11) 0.0051(9) -0.0114(9) -0.0193(10)
C111 0.060(6) 0.045(5) 0.036(5) -0.019(4) 0.009(4) -0.027(5)
C112 0.111(9) 0.042(6) 0.064(6) -0.011(5) -0.018(6) -0.035(6)
C113 0.161(14) 0.062(8) 0.076(8) -0.022(6) -0.004(9) -0.066(9)
C114 0.115(11) 0.105(11) 0.086(9) -0.053(8) 0.008(8) -0.071(9)
C115 0.107(10) 0.125(12) 0.086(9) -0.046(8) -0.023(8) -0.057(9)
C116 0.084(8) 0.066(7) 0.082(8) -0.042(6) -0.021(7) -0.023(6)
C121 0.043(4) 0.036(4) 0.045(4) -0.009(3) -0.011(4) -0.008(3)
C122 0.064(7) 0.047(6) 0.089(8) 0.008(6) -0.013(6) -0.008(5)
C123 0.080(6) 0.081(7) 0.107(7) 0.006(6) -0.023(6) -0.019(5)
C124 0.109(10) 0.052(7) 0.089(9) 0.012(6) -0.040(8) 0.003(7)
C125 0.113(10) 0.030(5) 0.070(7) -0.007(5) -0.001(7) -0.015(6)
C126 0.062(6) 0.027(5) 0.071(6) -0.005(4) -0.007(5) -0.008(4)
C131 0.054(6) 0.055(6) 0.046(5) -0.020(4) 0.015(4) -0.030(5)
C132 0.048(6) 0.062(7) 0.071(7) -0.025(5) 0.010(5) -0.020(5)
C133 0.099(9) 0.136(12) 0.094(9) -0.054(9) 0.039(7) -0.091(9)
C134 0.127(8) 0.142(8) 0.118(8) -0.018(6) -0.003(6) -0.081(7)
C135 0.142(9) 0.151(9) 0.122(8) -0.018(6) -0.008(7) -0.070(7)
C136 0.096(6) 0.090(6) 0.069(6) -0.012(5) 0.001(5) -0.058(5)
C211 0.037(4) 0.037(5) 0.031(4) 0.000(3) -0.015(3) -0.012(4)
C212 0.070(6) 0.047(5) 0.040(5) -0.012(4) -0.010(5) -0.023(5)
C213 0.086(7) 0.060(7) 0.035(5) -0.008(4) -0.007(5) -0.033(6)
C214 0.071(7) 0.068(7) 0.040(5) 0.005(5) -0.010(5) -0.011(6)
C215 0.054(6) 0.060(6) 0.040(5) 0.007(4) 0.000(4) -0.028(5)
C216 0.056(5) 0.044(5) 0.040(5) 0.004(4) -0.013(4) -0.030(5)
C221 0.041(5) 0.051(5) 0.035(4) -0.007(4) -0.020(4) -0.014(4)
C222 0.035(5) 0.058(6) 0.054(5) -0.018(5) -0.013(4) -0.011(4)
C223 0.042(6) 0.100(9) 0.068(7) -0.044(7) -0.010(5) -0.014(6)
C224 0.073(8) 0.081(10) 0.115(11) -0.058(8) -0.046(8) 0.017(7)
C225 0.089(9) 0.053(7) 0.076(8) -0.008(6) -0.045(7) -0.005(6)
C226 0.053(6) 0.044(6) 0.058(6) 0.000(5) -0.025(5) -0.009(5)
C231 0.057(5) 0.039(5) 0.029(4) -0.009(3) -0.004(4) -0.026(4)
C232 0.045(5) 0.054(6) 0.054(5) -0.015(4) -0.009(4) -0.025(5)
C233 0.073(7) 0.094(9) 0.061(6) -0.040(6) 0.015(5) -0.058(7)
C234 0.117(10) 0.082(8) 0.053(6) -0.026(6) 0.007(6) -0.075(8)
C235 0.126(10) 0.042(6) 0.047(6) -0.014(5) -0.028(6) -0.024(6)
C236 0.082(7) 0.055(6) 0.044(5) -0.009(4) -0.023(5) -0.029(6)
C311 0.047(5) 0.044(5) 0.040(5) 0.004(4) -0.011(4) -0.026(4)
C312 0.062(7) 0.126(10) 0.059(6) -0.036(6) 0.016(5) -0.063(7)
C313 0.072(6) 0.098(7) 0.072(6) -0.020(5) 0.003(5) -0.046(5)
C314 0.092(8) 0.097(9) 0.046(6) -0.029(6) 0.012(6) -0.049(7)
C315 0.093(8) 0.077(7) 0.037(5) 0.010(5) -0.025(5) -0.050(7)
C316 0.062(6) 0.058(6) 0.035(5) 0.002(4) -0.013(4) -0.034(5)
C321 0.049(5) 0.039(5) 0.042(5) 0.009(4) -0.015(4) -0.026(4)
C322 0.045(5) 0.070(7) 0.052(6) 0.006(5) -0.014(4) -0.028(5)
C323 0.056(7) 0.086(9) 0.074(7) 0.020(6) -0.028(6) -0.031(6)
C324 0.070(8) 0.123(11) 0.061(7) 0.015(7) -0.036(6) -0.058(8)
C325 0.098(9) 0.101(10) 0.071(7) -0.025(7) -0.021(7) -0.060(8)
C326 0.048(5) 0.062(6) 0.062(6) -0.006(5) -0.021(5) -0.028(5)
C331 0.054(5) 0.033(5) 0.051(5) 0.002(4) -0.028(4) -0.019(4)
C332 0.055(6) 0.040(5) 0.053(5) -0.003(4) -0.020(5) -0.012(4)
C333 0.056(6) 0.047(6) 0.074(7) -0.003(5) -0.027(5) -0.008(5)
C334 0.079(8) 0.039(6) 0.081(7) 0.016(5) -0.041(7) -0.018(5)
C335 0.093(8) 0.044(6) 0.071(7) 0.017(5) -0.042(7) -0.035(6)
C336 0.060(6) 0.045(5) 0.044(5) 0.001(4) -0.022(4) -0.024(5)

loop_
_atom_type_symbol
_atom_type_description
_atom_type_scat_dispersion_real
_atom_type_scat_dispersion_imag
_atom_type_scat_source
C C 0.0033 0.0016 'International Tables Vol C Tables 4.2.6.8 and 6.1.1.4'
H H 0.0000 0.0000 'International Tables Vol C Tables 4.2.6.8 and 6.1.1.4'
P P 0.1023 0.0942 'International Tables Vol C Tables 4.2.6.8 and 6.1.1.4'
S S 0.1246 0.1234 'International Tables Vol C Tables 4.2.6.8 and 6.1.1.4'
Br Br -0.2901 2.4595 'International Tables Vol C Tables 4.2.6.8 and 6.1.1.4'
Re Re -1.0185 7.2310 'International Tables Vol C Tables 4.2.6.8 and 6.1.1.4'

loop_
_geom_angle_atom_site_label_1
_geom_angle_atom_site_label_2
_geom_angle_atom_site_label_3
_geom_angle
S2 Re1 S6 172.93(7)
S2 Re1 S7 89.93(6)
S6 Re1 S7 88.80(6)
S2 Re1 S1 88.95(6)
S6 Re1 S1 91.54(6)
S7 Re1 S1 173.53(6)
S2 Re1 P1 97.13(7)
S6 Re1 P1 89.92(7)
S7 Re1 P1 95.35(6)
S1 Re1 P1 91.11(6)
S2 Re1 Re6 117.57(5)
S6 Re1 Re6 57.23(5)
S7 Re1 Re6 117.19(4)
S1 Re1 Re6 58.05(5)
P1 Re1 Re6 130.61(5)
S2 Re1 Re4 56.70(5)
S6 Re1 Re4 118.03(5)
S7 Re1 Re4 116.94(4)
S1 Re1 Re4 57.39(4)
P1 Re1 Re4 136.00(5)
Re6 Re1 Re4 60.898(11)
S2 Re1 Re2 57.10(4)
S6 Re1 Re2 116.70(5)
S7 Re1 Re2 57.21(4)
S1 Re1 Re2 117.15(5)
P1 Re1 Re2 138.78(5)
Re6 Re1 Re2 90.584(13)
Re4 Re1 Re2 59.768(11)
S2 Re1 Re3 116.93(4)
S6 Re1 Re3 56.84(5)
S7 Re1 Re3 57.06(4)
S1 Re1 Re3 118.09(5)
P1 Re1 Re3 133.79(5)
Re6 Re1 Re3 60.143(11)
Re4 Re1 Re3 90.002(13)
Re2 Re1 Re3 59.873(11)
S2 Re2 S4 172.60(6)
S2 Re2 S7 90.01(6)
S4 Re2 S7 89.87(6)
S2 Re2 S3 90.58(6)
S4 Re2 S3 88.77(6)
S7 Re2 S3 173.96(6)
S2 Re2 P2 88.29(6)
S4 Re2 P2 99.11(6)
S7 Re2 P2 91.47(6)
S3 Re2 P2 94.56(6)
S2 Re2 Re4 56.75(5)
S4 Re2 Re4 117.03(4)
S7 Re2 Re4 117.24(4)
S3 Re2 Re4 58.48(4)
P2 Re2 Re4 132.17(5)
S2 Re2 Re5 117.09(5)
S4 Re2 Re5 56.65(4)
S7 Re2 Re5 116.63(4)
S3 Re2 Re5 57.93(4)
P2 Re2 Re5 140.42(5)
Re4 Re2 Re5 60.402(11)
S2 Re2 Re3 117.21(4)
S4 Re2 Re3 56.95(4)
S7 Re2 Re3 57.21(4)
S3 Re2 Re3 117.38(4)
P2 Re2 Re3 137.10(5)
Re4 Re2 Re3 90.265(12)
Re5 Re2 Re3 59.453(11)
S2 Re2 Re1 57.08(4)
S4 Re2 Re1 117.07(4)
S7 Re2 Re1 57.36(4)
S3 Re2 Re1 118.34(4)
P2 Re2 Re1 129.81(5)
Re4 Re2 Re1 59.922(11)
Re5 Re2 Re1 89.691(12)
Re3 Re2 Re1 60.173(11)
S6 Re3 S4 173.22(6)
S6 Re3 S7 89.13(6)
S4 Re3 S7 90.13(6)
S6 Re3 S5 89.06(7)
S4 Re3 S5 90.92(6)
S7 Re3 S5 173.44(6)
S6 Re3 P3 99.17(7)
S4 Re3 P3 87.59(7)
S7 Re3 P3 92.89(6)
S5 Re3 P3 93.62(6)
S6 Re3 Re5 117.67(5)
S4 Re3 Re5 57.01(4)
S7 Re3 Re5 117.47(4)
S5 Re3 Re5 58.18(4)
P3 Re3 Re5 130.84(5)
S6 Re3 Re6 56.98(5)
S4 Re3 Re6 117.67(4)
S7 Re3 Re6 116.56(4)
S5 Re3 Re6 57.40(4)
P3 Re3 Re6 139.40(5)
Re5 Re3 Re6 60.715(11)
S6 Re3 Re2 117.05(5)
S4 Re3 Re2 57.25(4)
S7 Re3 Re2 57.31(4)
S5 Re3 Re2 118.29(5)
P3 Re3 Re2 130.29(5)
Re5 Re3 Re2 60.198(11)
Re6 Re3 Re2 90.120(12)
S6 Re3 Re1 57.11(5)
S4 Re3 Re1 117.14(4)
S7 Re3 Re1 57.30(4)
S5 Re3 Re1 116.65(4)
P3 Re3 Re1 138.82(5)
Re5 Re3 Re1 89.993(12)
Re6 Re3 Re1 59.269(11)
Re2 Re3 Re1 59.953(10)
S2 Re4 S1 89.62(6)
S2 Re4 S3 90.63(6)
S1 Re4 S3 174.41(6)
S2 Re4 Br4 93.88(5)
S1 Re4 Br4 93.87(5)
S3 Re4 Br4 91.69(4)
S2 Re4 Br7 175.85(5)
S1 Re4 Br7 89.56(5)
S3 Re4 Br7 89.78(5)
Br4 Re4 Br7 90.24(3)
S2 Re4 Re2 57.52(4)
S1 Re4 Re2 118.01(4)
S3 Re4 Re2 57.79(4)
Br4 Re4 Re2 134.41(3)
Br7 Re4 Re2 119.52(2)
S2 Re4 Re1 57.45(4)
S1 Re4 Re1 57.72(4)
S3 Re4 Re1 118.05(4)
Br4 Re4 Re1 136.38(3)
Br7 Re4 Re1 118.86(2)
Re2 Re4 Re1 60.310(11)
S2 Re4 Re5 117.41(4)
S1 Re4 Re5 117.55(5)
S3 Re4 Re5 57.57(4)
Br4 Re4 Re5 133.96(3)
Br7 Re4 Re5 59.56(2)
Re2 Re4 Re5 59.954(11)
Re1 Re4 Re5 89.657(12)
S2 Re4 Re6 116.62(5)
S1 Re4 Re6 57.52(4)
S3 Re4 Re6 117.59(4)
Br4 Re4 Re6 135.65(3)
Br7 Re4 Re6 59.66(2)
Re2 Re4 Re6 89.914(12)
Re1 Re4 Re6 59.199(11)
Re5 Re4 Re6 60.043(11)
S4 Re5 S5 90.92(6)
S4 Re5 S3 89.22(6)
S5 Re5 S3 174.58(6)
S4 Re5 Br5 92.45(5)
S5 Re5 Br5 92.68(5)
S3 Re5 Br5 92.73(5)
S4 Re5 Re3 57.52(4)
S5 Re5 Re3 57.68(4)
S3 Re5 Re3 118.21(4)
Br5 Re5 Re3 133.83(3)
S4 Re5 Br7 176.32(5)
S5 Re5 Br7 89.27(5)
S3 Re5 Br7 90.24(4)
Br5 Re5 Br7 91.21(3)
Re3 Re5 Br7 119.76(2)
S4 Re5 Re2 57.45(4)
S5 Re5 Re2 117.94(5)
S3 Re5 Re2 57.87(4)
Br5 Re5 Re2 134.92(3)
Re3 Re5 Re2 60.349(11)
Br7 Re5 Re2 119.35(2)
S4 Re5 Re4 117.07(4)
S5 Re5 Re4 117.15(5)
S3 Re5 Re4 58.18(4)
Br5 Re5 Re4 135.82(3)
Re3 Re5 Re4 90.343(13)
Br7 Re5 Re4 59.71(2)
Re2 Re5 Re4 59.644(11)
S4 Re5 Re6 117.47(5)
S5 Re5 Re6 57.00(5)
S3 Re5 Re6 118.32(4)
Br5 Re5 Re6 135.27(3)
Re3 Re5 Re6 60.016(11)
Br7 Re5 Re6 59.75(2)
Re2 Re5 Re6 89.807(13)
Re4 Re5 Re6 60.166(11)
S6 Re6 S5 89.29(7)
S6 Re6 S1 91.65(6)
S5 Re6 S1 173.99(6)
S6 Re6 Br6 91.74(5)
S5 Re6 Br6 93.66(5)
S1 Re6 Br6 92.25(5)
S6 Re6 Re1 57.65(5)
S5 Re6 Re1 118.18(4)
S1 Re6 Re1 57.81(4)
Br6 Re6 Re1 132.85(3)
S6 Re6 Br7 175.45(5)
S5 Re6 Br7 89.49(5)
S1 Re6 Br7 89.12(5)
Br6 Re6 Br7 92.70(3)
Re1 Re6 Br7 119.38(2)
S6 Re6 Re3 57.12(5)
S5 Re6 Re3 57.61(4)
S1 Re6 Re3 118.30(4)
Br6 Re6 Re3 134.49(3)
Re1 Re6 Re3 60.588(11)
Br7 Re6 Re3 118.69(2)
S6 Re6 Re5 116.36(5)
S5 Re6 Re5 57.71(4)
S1 Re6 Re5 116.75(4)
Br6 Re6 Re5 137.23(3)
Re1 Re6 Re5 89.918(12)
Br7 Re6 Re5 59.42(2)
Re3 Re6 Re5 59.268(11)
S6 Re6 Re4 117.45(5)
S5 Re6 Re4 117.48(5)
S1 Re6 Re4 56.97(4)
Br6 Re6 Re4 135.78(3)
Re1 Re6 Re4 59.904(11)
Br7 Re6 Re4 59.48(2)
Re3 Re6 Re4 89.691(12)
Re5 Re6 Re4 59.791(11)
Re5 Br7 Re4 60.72(2)
Re5 Br7 Re6 60.83(2)
Re4 Br7 Re6 60.87(2)
Re4 S1 Re1 64.89(5)
Re4 S1 Re6 65.52(5)
Re1 S1 Re6 64.14(5)
Re4 S2 Re1 65.85(5)
Re4 S2 Re2 65.72(5)
Re1 S2 Re2 65.82(5)
Re2 S3 Re5 64.20(4)
Re2 S3 Re4 63.73(4)
Re5 S3 Re4 64.25(4)
Re5 S4 Re3 65.47(5)
Re5 S4 Re2 65.90(5)
Re3 S4 Re2 65.80(5)
Re6 S5 Re3 64.99(5)
Re6 S5 Re5 65.29(5)
Re3 S5 Re5 64.15(5)
Re6 S6 Re3 65.90(5)
Re6 S6 Re1 65.12(5)
Re3 S6 Re1 66.05(5)
Re3 S7 Re2 65.48(5)
Re3 S7 Re1 65.64(5)
Re2 S7 Re1 65.44(5)
C131 P1 C121 107.4(3)
C131 P1 C111 105.4(3)
C121 P1 C111 102.4(3)
C131 P1 Re1 109.8(2)
C121 P1 Re1 115.0(2)
C111 P1 Re1 116.1(2)
C231 P2 C221 105.9(3)
C231 P2 C211 102.1(2)
C221 P2 C211 108.2(3)
C231 P2 Re2 118.6(2)
C221 P2 Re2 106.63(18)
C211 P2 Re2 114.71(18)
C311 P3 C321 108.0(3)
C311 P3 C331 103.5(3)
C321 P3 C331 104.5(3)
C311 P3 Re3 115.6(2)
C321 P3 Re3 110.00(19)
C331 P3 Re3 114.5(2)
C112 C111 C116 120.0
C112 C111 P1 118.7(4)
C116 C111 P1 121.2(4)
C113 C112 C111 120.0
C112 C113 C114 120.0
C115 C114 C113 120.0
C114 C115 C116 120.0
C115 C116 C111 120.0
C122 C121 C126 120.0
C122 C121 P1 123.0(4)
C126 C121 P1 117.0(4)
C123 C122 C121 120.0
C122 C123 C124 120.0
C125 C124 C123 120.0
C124 C125 C126 120.0
C125 C126 C121 120.0
C132 C131 C136 120.0
C132 C131 P1 119.0(4)
C136 C131 P1 120.7(4)
C131 C132 C133 120.0
C134 C133 C132 120.0
C133 C134 C135 120.0
C136 C135 C134 120.0
C135 C136 C131 120.0
C212 C211 C216 120.0
C212 C211 P2 120.0(3)
C216 C211 P2 120.0(3)
C213 C212 C211 120.0
C212 C213 C214 120.0
C215 C214 C213 120.0
C214 C215 C216 120.0
C215 C216 C211 120.0
C222 C221 C226 120.0
C222 C221 P2 120.0(4)
C226 C221 P2 119.8(4)
C223 C222 C221 120.0
C222 C223 C224 120.0
C225 C224 C223 120.0
C224 C225 C226 120.0
C225 C226 C221 120.0
C232 C231 C236 120.0
C232 C231 P2 121.1(3)
C236 C231 P2 118.7(3)
C233 C232 C231 120.0
C232 C233 C234 120.0
C235 C234 C233 120.0
C236 C235 C234 120.0
C235 C236 C231 120.0
C312 C311 C316 120.0
C312 C311 P3 123.4(3)
C316 C311 P3 116.6(3)
C311 C312 C313 120.0
C314 C313 C312 120.0
C313 C314 C315 120.0
C316 C315 C314 120.0
C315 C316 C311 120.0
C322 C321 C326 120.0
C322 C321 P3 119.2(3)
C326 C321 P3 120.7(3)
C321 C322 C323 120.0
C324 C323 C322 120.0
C325 C324 C323 120.0
C326 C325 C324 120.0
C325 C326 C321 120.0
C332 C331 C336 120.0
C332 C331 P3 120.0(3)
C336 C331 P3 119.9(3)
C331 C332 C333 120.0
C334 C333 C332 120.0
C333 C334 C335 120.0
C334 C335 C336 120.0
C335 C336 C331 120.0

loop_
_geom_bond_atom_site_label_1
_geom_bond_atom_site_label_2
_geom_bond_distance
Re1 S2 2.4027(18)
Re1 S6 2.4045(19)
Re1 S7 2.4175(17)
Re1 S1 2.4285(18)
Re1 P1 2.497(2)
Re1 Re6 2.5823(4)
Re1 Re4 2.6011(4)
Re1 Re2 2.6112(4)
Re1 Re3 2.6170(4)
Re2 S2 2.4033(18)
Re2 S4 2.4056(18)
Re2 S7 2.4135(18)
Re2 S3 2.4505(17)
Re2 P2 2.5151(19)
Re2 Re4 2.5970(4)
Re2 Re5 2.6052(4)
Re2 Re3 2.6091(4)
Re3 S6 2.3971(19)
Re3 S4 2.3976(18)
Re3 S7 2.4109(18)
Re3 S5 2.4279(19)
Re3 P3 2.510(2)
Re3 Re5 2.5856(4)
Re3 Re6 2.6054(4)
Re4 S2 2.3826(19)
Re4 S1 2.4198(18)
Re4 S3 2.4687(17)
Re4 Br4 2.5191(9)
Re4 Br7 2.5906(10)
Re4 Re5 2.6169(4)
Re4 Re6 2.6268(4)
Re5 S4 2.3840(18)
Re5 S5 2.4412(18)
Re5 S3 2.4522(16)
Re5 Br5 2.5216(9)
Re5 Br7 2.5867(9)
Re5 Re6 2.6236(4)
Re6 S6 2.393(2)
Re6 S5 2.4221(19)
Re6 S1 2.4348(19)
Re6 Br6 2.5445(9)
Re6 Br7 2.5954(10)
P1 C131 1.789(5)
P1 C121 1.806(5)
P1 C111 1.842(5)
P2 C231 1.820(4)
P2 C221 1.838(5)
P2 C211 1.839(4)
P3 C311 1.822(5)
P3 C321 1.834(4)
P3 C331 1.844(4)
C111 C112 1.3900
C111 C116 1.3900
C112 C113 1.3900
C113 C114 1.3900
C114 C115 1.3900
C115 C116 1.3900
C121 C122 1.3900
C121 C126 1.3900
C122 C123 1.3900
C123 C124 1.3900
C124 C125 1.3900
C125 C126 1.3900
C131 C132 1.3900
C131 C136 1.3900
C132 C133 1.3900
C133 C134 1.3900
C134 C135 1.3900
C135 C136 1.3900
C211 C212 1.3900
C211 C216 1.3900
C212 C213 1.3900
C213 C214 1.3900
C214 C215 1.3900
C215 C216 1.3900
C221 C222 1.3900
C221 C226 1.3900
C222 C223 1.3900
C223 C224 1.3900
C224 C225 1.3900
C225 C226 1.3900
C231 C232 1.3900
C231 C236 1.3900
C232 C233 1.3900
C233 C234 1.3900
C234 C235 1.3900
C235 C236 1.3900
C311 C312 1.3900
C311 C316 1.3900
C312 C313 1.3900
C313 C314 1.3900
C314 C315 1.3900
C315 C316 1.3900
C321 C322 1.3900
C321 C326 1.3900
C322 C323 1.3900
C323 C324 1.3900
C324 C325 1.3900
C325 C326 1.3900
C331 C332 1.3900
C331 C336 1.3900
C332 C333 1.3900
C333 C334 1.3900
C334 C335 1.3900
C335 C336 1.3900
